data_1543078
loop_
_publ_author_name
'Joya, Khurram S.'
'Sinatra, Lutfan'
'AbdulHalim, Lina G.'
'Joshi, Chakra P.'
'Hedhili, M. N.'
'Bakr, Osman M.'
'Hussain, Irshad'

_publ_section_title
;
 Atomically monodisperse nickel nanoclusters as highly active
 electrocatalysts for water oxidation.
;
_journal_issue 18
_journal_name_full Nanoscale
_journal_page_first 9695
_journal_page_last 9703
_journal_paper_doi 10.1039/c6nr00709k
_journal_volume 8
_journal_year 2016
_chemical_formula_moiety 'C64 H72 Ni4 S8'
_chemical_formula_sum 'C64 H72 Ni4 S8'
_chemical_formula_weight 1332.53
_space_group_crystal_system triclinic
_space_group_IT_number 2
_space_group_name_Hall '-P 1'
_space_group_name_H-M_alt 'P -1'
_symmetry_space_group_name_Hall '-P 1'
_symmetry_space_group_name_H-M 'P -1'
_atom_sites_solution_hydrogens geom
_audit_creation_date 2015-08-19
_audit_creation_method
;
Olex2 1.2-dev
(compiled 2015.06.29 svn.r3191 for OlexSys, GUI svn.r3563)
;
_cell_angle_alpha 86.571(2)
_cell_angle_beta 70.541(2)
_cell_angle_gamma 73.400(2)
_cell_formula_units_Z 2
_cell_length_a 12.9570(9)
_cell_length_b 15.3918(10)
_cell_length_c 16.9527(11)
_cell_measurement_reflns_used 9955
_cell_measurement_temperature 140(1)
_cell_measurement_theta_max 66.65
_cell_measurement_theta_min 3.87
_cell_volume 3052.6(4)
_computing_cell_refinement 'SAINT v8.34A (Bruker, 2013)'
_computing_data_reduction 'SAINT v8.34A (Bruker, 2013)'
_computing_molecular_graphics 'Olex2 (Dolomanov et al., 2009)'
_computing_publication_material 'Olex2 (Dolomanov et al., 2009)'
_computing_structure_refinement 'ShelXL (Sheldrick, 2015)'
_computing_structure_solution 'ShelXS (Sheldrick, 2008)'
_diffrn_ambient_temperature 140(1)
_diffrn_measured_fraction_theta_full 0.975
_diffrn_measured_fraction_theta_max 0.975
_diffrn_radiation_type CuK\a
_diffrn_radiation_wavelength 1.54178
_diffrn_reflns_av_R_equivalents 0.0264
_diffrn_reflns_av_unetI/netI 0.0262
_diffrn_reflns_Laue_measured_fraction_full 0.975
_diffrn_reflns_Laue_measured_fraction_max 0.975
_diffrn_reflns_limit_h_max 15
_diffrn_reflns_limit_h_min -15
_diffrn_reflns_limit_k_max 18
_diffrn_reflns_limit_k_min -18
_diffrn_reflns_limit_l_max 20
_diffrn_reflns_limit_l_min -19
_diffrn_reflns_number 36951
_diffrn_reflns_point_group_measured_fraction_full 0.975
_diffrn_reflns_point_group_measured_fraction_max 0.975
_diffrn_reflns_theta_full 66.643
_diffrn_reflns_theta_max 66.643
_diffrn_reflns_theta_min 3.771
_exptl_absorpt_coefficient_mu 4.233
_exptl_absorpt_correction_T_max 1.0000
_exptl_absorpt_correction_T_min 0.7717
_exptl_absorpt_correction_type none
_exptl_absorpt_process_details
;
SADABS-2014/5 (Bruker,2014/5) was used for absorption correction.
wR2(int) was 0.0703 before and 0.0388 after correction.
The Ratio of minimum to maximum transmission is 0.7717.
The \l/2 correction factor is 0.00150.
;
_exptl_crystal_colour black
_exptl_crystal_colour_primary black
_exptl_crystal_density_diffrn 1.450
_exptl_crystal_description irregular
_exptl_crystal_F_000 1392
_exptl_crystal_size_max 0.25
_exptl_crystal_size_mid 0.15
_exptl_crystal_size_min 0.12
_refine_diff_density_max 0.416
_refine_diff_density_min -0.370
_refine_diff_density_rms 0.051
_refine_ls_extinction_method none
_refine_ls_goodness_of_fit_ref 1.025
_refine_ls_hydrogen_treatment constr
_refine_ls_matrix_type full
_refine_ls_number_parameters 685
_refine_ls_number_reflns 10539
_refine_ls_number_restraints 0
_refine_ls_restrained_S_all 1.025
_refine_ls_R_factor_all 0.0260
_refine_ls_R_factor_gt 0.0244
_refine_ls_shift/su_max 0.002
_refine_ls_shift/su_mean 0.000
_refine_ls_structure_factor_coef Fsqd
_refine_ls_weighting_details 'w=1/[\s^2^(Fo^2^)+(0.0333P)^2^+1.3661P] where P=(Fo^2^+2Fc^2^)/3'
_refine_ls_weighting_scheme calc
_refine_ls_wR_factor_gt 0.0626
_refine_ls_wR_factor_ref 0.0639
_reflns_Friedel_coverage 0.000
_reflns_number_gt 9930
_reflns_number_total 10539
_reflns_threshold_expression 'I > 2\s(I)'
_cod_data_source_file c6nr00709k2.cif
_cod_data_source_block ni4_0m
_cod_depositor_comments 'Adding full bibliography for 1543077--1543078.cif.'
_cod_database_code 1543078
_shelx_space_group_comment
;
The symmetry employed for this shelxl refinement is uniquely defined
by the following loop, which should always be used as a source of
symmetry information in preference to the above space-group names.
They are only intended as comments.
;
_olex2_refinement_description
;
1. Fixed Uiso
 At 1.2 times of:
  All C(H) groups, All C(H,H) groups
2.a Secondary CH2 refined with riding coordinates:
 C49(H49A,H49B), C9(H9A,H9B), C34(H34A,H34B), C57(H57A,H57B), C33(H33A,H33B),
 C58(H58A,H58B), C2(H2A,H2B), C17(H17A,H17B), C1(H1A,H1B), C25(H25A,H25B),
 C41(H41A,H41B), C10(H10A,H10B), C18(H18A,H18B), C50(H50A,H50B), C26(H26A,H26B),
  C42(H42A,H42B)
2.b Aromatic/amide H refined with riding coordinates:
 C60(H60), C61(H61), C36(H36), C12(H12), C4(H4), C5(H5), C16(H16), C28(H28),
 C38(H38), C13(H13), C8(H8), C40(H40), C44(H44), C15(H15), C14(H14), C20(H20),
 C63(H63), C52(H52), C64(H64), C24(H24), C37(H37), C32(H32), C29(H29), C56(H56),
  C6(H6), C39(H39), C62(H62), C22(H22), C23(H23), C30(H30), C48(H48), C7(H7),
 C46(H46), C31(H31), C53(H53), C45(H45), C55(H55), C47(H47), C54(H54), C21(H21)
;
_shelx_shelxl_version_number 2014/7
_olex2_submission_special_instructions 'No special instructions were received'

loop_
_space_group_symop_operation_xyz
'x, y, z'
'-x, -y, -z'

loop_
_atom_site_label
_atom_site_type_symbol
_atom_site_fract_x
_atom_site_fract_y
_atom_site_fract_z
_atom_site_U_iso_or_equiv
_atom_site_adp_type
_atom_site_occupancy
_atom_site_site_symmetry_order
_atom_site_calc_flag
_atom_site_refinement_flags_posn
Ni1 Ni 0.17113(2) 0.74091(2) 0.40607(2) 0.01433(6) Uani 1 1 d .
Ni3 Ni 0.42643(2) 0.77792(2) 0.44221(2) 0.01421(6) Uani 1 1 d .
Ni4 Ni 0.36700(2) 0.63212(2) 0.41409(2) 0.01360(6) Uani 1 1 d .
Ni2 Ni 0.22895(2) 0.88687(2) 0.43482(2) 0.01451(6) Uani 1 1 d .
S4 S 0.39903(3) 0.66627(2) 0.52742(2) 0.01470(8) Uani 1 1 d .
S5 S 0.53149(3) 0.66308(2) 0.35241(2) 0.01533(8) Uani 1 1 d .
S1 S 0.15937(3) 0.86754(2) 0.33690(2) 0.01590(8) Uani 1 1 d .
S2 S 0.08312(3) 0.83792(2) 0.51425(2) 0.01559(8) Uani 1 1 d .
S6 S 0.19446(3) 0.61619(2) 0.47750(2) 0.01565(8) Uani 1 1 d .
S7 S 0.30693(3) 0.64967(2) 0.30430(2) 0.01487(8) Uani 1 1 d .
S3 S 0.30905(3) 0.89121(2) 0.53034(2) 0.01669(8) Uani 1 1 d .
S8 S 0.40242(3) 0.88399(2) 0.35050(2) 0.01590(8) Uani 1 1 d .
C49 C 0.23392(13) 0.85875(10) 0.63409(9) 0.0191(3) Uani 1 1 d .
H49A H 0.2012 0.8095 0.6287 0.023 Uiso 1 1 calc R
H49B H 0.2882 0.8358 0.6652 0.023 Uiso 1 1 calc R
C3 C -0.15291(13) 0.78978(11) 0.56580(10) 0.0207(3) Uani 1 1 d .
C35 C 0.53606(13) 0.67727(11) 0.65174(10) 0.0194(3) Uani 1 1 d .
C19 C 0.14478(13) 0.55843(11) 0.72659(10) 0.0224(3) Uani 1 1 d .
C9 C 0.55859(13) 0.68914(10) 0.24219(9) 0.0179(3) Uani 1 1 d .
H9A H 0.4856 0.7200 0.2328 0.021 Uiso 1 1 calc R
H9B H 0.6076 0.7306 0.2265 0.021 Uiso 1 1 calc R
C34 C 0.60041(13) 0.63967(11) 0.56341(10) 0.0197(3) Uani 1 1 d .
H34A H 0.6742 0.5964 0.5619 0.024 Uiso 1 1 calc R
H34B H 0.6172 0.6900 0.5269 0.024 Uiso 1 1 calc R
C57 C 0.26209(13) 0.85461(10) 0.23165(9) 0.0178(3) Uani 1 1 d .
H57A H 0.3389 0.8215 0.2335 0.021 Uiso 1 1 calc R
H57B H 0.2417 0.8182 0.1960 0.021 Uiso 1 1 calc R
C33 C 0.53661(13) 0.59168(10) 0.52826(10) 0.0178(3) Uani 1 1 d .
H33A H 0.5240 0.5388 0.5624 0.021 Uiso 1 1 calc R
H33B H 0.5841 0.5688 0.4704 0.021 Uiso 1 1 calc R
C59 C 0.34169(14) 0.93208(10) 0.10320(10) 0.0213(3) Uani 1 1 d .
C58 C 0.26483(15) 0.94636(11) 0.19332(10) 0.0228(3) Uani 1 1 d .
H58A H 0.1868 0.9823 0.1964 0.027 Uiso 1 1 calc R
H58B H 0.2935 0.9804 0.2250 0.027 Uiso 1 1 calc R
C27 C 0.15256(14) 0.63526(11) 0.19076(11) 0.0239(3) Uani 1 1 d .
C2 C -0.12727(13) 0.85285(11) 0.49475(10) 0.0211(3) Uani 1 1 d .
H2A H -0.2001 0.8946 0.4925 0.025 Uiso 1 1 calc R
H2B H -0.0899 0.8165 0.4414 0.025 Uiso 1 1 calc R
C60 C 0.29579(15) 0.94686(11) 0.03832(11) 0.0255(4) Uani 1 1 d .
H60 H 0.2155 0.9690 0.0508 0.031 Uiso 1 1 calc R
C17 C 0.14311(13) 0.63465(10) 0.59089(9) 0.0181(3) Uani 1 1 d .
H17A H 0.1702 0.6834 0.6057 0.022 Uiso 1 1 calc R
H17B H 0.0586 0.6541 0.6117 0.022 Uiso 1 1 calc R
C61 C 0.36638(17) 0.92948(12) -0.04431(11) 0.0306(4) Uani 1 1 d .
H61 H 0.3343 0.9401 -0.0881 0.037 Uiso 1 1 calc R
C1 C -0.05076(13) 0.90878(10) 0.50240(10) 0.0188(3) Uani 1 1 d .
H1A H -0.0924 0.9516 0.5514 0.023 Uiso 1 1 calc R
H1B H -0.0331 0.9449 0.4519 0.023 Uiso 1 1 calc R
C25 C 0.25647(15) 0.55416(11) 0.28956(11) 0.0228(3) Uani 1 1 d .
H25A H 0.3149 0.5141 0.2425 0.027 Uiso 1 1 calc R
H25B H 0.2459 0.5184 0.3407 0.027 Uiso 1 1 calc R
C11 C 0.62404(14) 0.61959(10) 0.09739(10) 0.0224(3) Uani 1 1 d .
C36 C 0.49612(16) 0.62100(12) 0.71484(11) 0.0279(4) Uani 1 1 d .
H36 H 0.5097 0.5587 0.7017 0.033 Uiso 1 1 calc R
C12 C 0.72236(15) 0.63129(11) 0.03737(11) 0.0268(4) Uani 1 1 d .
H12 H 0.7882 0.6262 0.0524 0.032 Uiso 1 1 calc R
C4 C -0.12976(14) 0.69732(11) 0.54991(11) 0.0250(3) Uani 1 1 d .
H4 H -0.0999 0.6741 0.4937 0.030 Uiso 1 1 calc R
C41 C 0.44728(14) 0.98008(11) 0.37299(11) 0.0236(3) Uani 1 1 d .
H41A H 0.4434 1.0250 0.3290 0.028 Uiso 1 1 calc R
H41B H 0.3941 1.0100 0.4272 0.028 Uiso 1 1 calc R
C5 C -0.14957(15) 0.63839(12) 0.61500(13) 0.0311(4) Uani 1 1 d .
H5 H -0.1329 0.5754 0.6030 0.037 Uiso 1 1 calc R
C16 C 0.52913(16) 0.62708(12) 0.07340(11) 0.0296(4) Uani 1 1 d .
H16 H 0.4614 0.6190 0.1135 0.036 Uiso 1 1 calc R
C10 C 0.61750(15) 0.60188(11) 0.18769(10) 0.0240(3) Uani 1 1 d .
H10A H 0.6955 0.5763 0.1904 0.029 Uiso 1 1 calc R
H10B H 0.5747 0.5567 0.2095 0.029 Uiso 1 1 calc R
C43 C 0.65566(14) 0.89019(12) 0.30284(12) 0.0297(4) Uani 1 1 d .
C18 C 0.18658(15) 0.54719(11) 0.63237(10) 0.0247(3) Uani 1 1 d .
H18A H 0.1608 0.4984 0.6162 0.030 Uiso 1 1 calc R
H18B H 0.2711 0.5284 0.6117 0.030 Uiso 1 1 calc R
C51 C 0.08054(14) 0.91515(11) 0.76981(10) 0.0260(4) Uani 1 1 d .
C28 C 0.09836(14) 0.72674(12) 0.19006(11) 0.0252(4) Uani 1 1 d .
H28 H 0.0531 0.7596 0.2415 0.030 Uiso 1 1 calc R
C38 C 0.41580(17) 0.74496(13) 0.81608(12) 0.0342(4) Uani 1 1 d .
H38 H 0.3747 0.7682 0.8719 0.041 Uiso 1 1 calc R
C13 C 0.72509(16) 0.65044(12) -0.04465(11) 0.0305(4) Uani 1 1 d .
H13 H 0.7926 0.6584 -0.0851 0.037 Uiso 1 1 calc R
C8 C -0.19734(15) 0.82194(12) 0.64870(11) 0.0288(4) Uani 1 1 d .
H8 H -0.2142 0.8849 0.6609 0.035 Uiso 1 1 calc R
C40 C 0.51509(15) 0.76787(11) 0.67246(11) 0.0265(4) Uani 1 1 d .
H40 H 0.5421 0.8073 0.6304 0.032 Uiso 1 1 calc R
C44 C 0.66180(16) 0.91189(13) 0.22075(12) 0.0345(4) Uani 1 1 d .
H44 H 0.6099 0.9655 0.2108 0.041 Uiso 1 1 calc R
C15 C 0.53190(17) 0.64608(14) -0.00808(12) 0.0344(4) Uani 1 1 d .
H15 H 0.4663 0.6510 -0.0233 0.041 Uiso 1 1 calc R
C14 C 0.62967(17) 0.65793(12) -0.06722(11) 0.0315(4) Uani 1 1 d .
H14 H 0.6314 0.6711 -0.1230 0.038 Uiso 1 1 calc R
C20 C 0.07036(16) 0.51238(15) 0.77684(13) 0.0377(5) Uani 1 1 d .
H20 H 0.0444 0.4729 0.7519 0.045 Uiso 1 1 calc R
C63 C 0.52989(16) 0.88182(12) 0.00075(12) 0.0304(4) Uani 1 1 d .
H63 H 0.6103 0.8599 -0.0121 0.037 Uiso 1 1 calc R
C52 C 0.00492(16) 0.86393(13) 0.78414(12) 0.0340(4) Uani 1 1 d .
H52 H -0.0133 0.8460 0.7389 0.041 Uiso 1 1 calc R
C50 C 0.13851(15) 0.94026(11) 0.68229(10) 0.0247(3) Uani 1 1 d .
H50A H 0.1706 0.9908 0.6848 0.030 Uiso 1 1 calc R
H50B H 0.0820 0.9610 0.6528 0.030 Uiso 1 1 calc R
C64 C 0.45943(15) 0.89894(11) 0.08349(11) 0.0251(4) Uani 1 1 d .
H64 H 0.4919 0.8879 0.1271 0.030 Uiso 1 1 calc R
C26 C 0.14397(16) 0.58599(12) 0.27133(11) 0.0274(4) Uani 1 1 d .
H26A H 0.1168 0.5326 0.2688 0.033 Uiso 1 1 calc R
H26B H 0.0863 0.6267 0.3182 0.033 Uiso 1 1 calc R
C24 C 0.18088(16) 0.61530(12) 0.76504(11) 0.0298(4) Uani 1 1 d .
H24 H 0.2320 0.6472 0.7317 0.036 Uiso 1 1 calc R
C37 C 0.43701(18) 0.65433(13) 0.79619(12) 0.0356(4) Uani 1 1 d .
H37 H 0.4109 0.6149 0.8386 0.043 Uiso 1 1 calc R
C32 C 0.21728(18) 0.58877(13) 0.11443(13) 0.0376(5) Uani 1 1 d .
H32 H 0.2549 0.5259 0.1135 0.045 Uiso 1 1 calc R
C29 C 0.10933(17) 0.77136(13) 0.11485(13) 0.0332(4) Uani 1 1 d .
H29 H 0.0719 0.8343 0.1153 0.040 Uiso 1 1 calc R
C42 C 0.56837(15) 0.94969(13) 0.37656(12) 0.0302(4) Uani 1 1 d .
H42A H 0.5927 1.0043 0.3803 0.036 Uiso 1 1 calc R
H42B H 0.5675 0.9162 0.4284 0.036 Uiso 1 1 calc R
C56 C 0.10657(19) 0.94032(15) 0.83718(12) 0.0420(5) Uani 1 1 d .
H56 H 0.1583 0.9759 0.8278 0.050 Uiso 1 1 calc R
C6 C -0.19330(16) 0.67108(13) 0.69697(13) 0.0357(4) Uani 1 1 d .
H6 H -0.2068 0.6308 0.7415 0.043 Uiso 1 1 calc R
C39 C 0.45499(17) 0.80142(12) 0.75397(12) 0.0333(4) Uani 1 1 d .
H39 H 0.4406 0.8638 0.7672 0.040 Uiso 1 1 calc R
C62 C 0.48301(17) 0.89677(12) -0.06320(11) 0.0330(4) Uani 1 1 d .
H62 H 0.5311 0.8845 -0.1199 0.040 Uiso 1 1 calc R
C22 C 0.0703(2) 0.58083(18) 0.90074(13) 0.0558(7) Uani 1 1 d .
H22 H 0.0451 0.5886 0.9600 0.067 Uiso 1 1 calc R
C23 C 0.1438(2) 0.62646(14) 0.85108(13) 0.0459(6) Uani 1 1 d .
H23 H 0.1694 0.6660 0.8762 0.055 Uiso 1 1 calc R
C30 C 0.17441(17) 0.72410(15) 0.04002(12) 0.0387(5) Uani 1 1 d .
H30 H 0.1825 0.7544 -0.0112 0.046 Uiso 1 1 calc R
C48 C 0.73159(17) 0.81107(15) 0.31545(15) 0.0423(5) Uani 1 1 d .
H48 H 0.7290 0.7944 0.3708 0.051 Uiso 1 1 calc R
C7 C -0.21741(17) 0.76310(14) 0.71388(12) 0.0369(4) Uani 1 1 d .
H7 H -0.2477 0.7860 0.7702 0.044 Uiso 1 1 calc R
C46 C 0.81716(18) 0.77935(16) 0.16691(17) 0.0517(6) Uani 1 1 d .
H46 H 0.8728 0.7419 0.1209 0.062 Uiso 1 1 calc R
C31 C 0.22767(19) 0.63283(16) 0.03970(13) 0.0446(5) Uani 1 1 d .
H31 H 0.2717 0.6000 -0.0119 0.053 Uiso 1 1 calc R
C53 C -0.04503(18) 0.83827(16) 0.86566(16) 0.0537(7) Uani 1 1 d .
H53 H -0.0977 0.8034 0.8761 0.064 Uiso 1 1 calc R
C45 C 0.74166(17) 0.85733(15) 0.15328(14) 0.0428(5) Uani 1 1 d .
H45 H 0.7444 0.8736 0.0978 0.051 Uiso 1 1 calc R
C55 C 0.0583(2) 0.91422(18) 0.91698(14) 0.0557(7) Uani 1 1 d .
H55 H 0.0776 0.9310 0.9621 0.067 Uiso 1 1 calc R
C47 C 0.81161(18) 0.75591(16) 0.24755(19) 0.0547(6) Uani 1 1 d .
H47 H 0.8628 0.7016 0.2570 0.066 Uiso 1 1 calc R
C54 C -0.0166(2) 0.86452(18) 0.93089(13) 0.0576(8) Uani 1 1 d .
H54 H -0.0503 0.8473 0.9862 0.069 Uiso 1 1 calc R
C21 C 0.03350(17) 0.52388(19) 0.86407(15) 0.0560(7) Uani 1 1 d .
H21 H -0.0173 0.4921 0.8981 0.067 Uiso 1 1 calc R

loop_
_atom_site_aniso_label
_atom_site_aniso_U_11
_atom_site_aniso_U_22
_atom_site_aniso_U_33
_atom_site_aniso_U_23
_atom_site_aniso_U_13
_atom_site_aniso_U_12
Ni1 0.01458(13) 0.01267(13) 0.01587(13) 0.00335(10) -0.00576(10) -0.00375(10)
Ni3 0.01377(13) 0.01341(13) 0.01529(13) 0.00024(10) -0.00496(10) -0.00333(10)
Ni4 0.01367(13) 0.01409(13) 0.01403(13) 0.00181(9) -0.00580(10) -0.00422(10)
Ni2 0.01384(13) 0.01414(13) 0.01539(13) 0.00156(10) -0.00454(10) -0.00425(10)
S4 0.01399(17) 0.01548(17) 0.01469(17) 0.00098(13) -0.00635(13) -0.00240(14)
S5 0.01381(17) 0.01593(17) 0.01538(17) 0.00037(13) -0.00435(13) -0.00340(14)
S1 0.01631(17) 0.01473(17) 0.01703(18) 0.00392(13) -0.00679(14) -0.00407(14)
S2 0.01306(17) 0.01475(17) 0.01740(18) 0.00265(13) -0.00433(14) -0.00282(13)
S6 0.01582(17) 0.01495(17) 0.01748(18) 0.00471(13) -0.00673(14) -0.00568(14)
S7 0.01750(18) 0.01340(17) 0.01590(17) 0.00171(13) -0.00761(14) -0.00543(14)
S3 0.01720(18) 0.01590(17) 0.01694(18) -0.00129(13) -0.00551(14) -0.00441(14)
S8 0.01575(17) 0.01464(17) 0.01756(18) 0.00148(13) -0.00446(14) -0.00605(14)
C49 0.0201(8) 0.0201(8) 0.0156(7) 0.0000(6) -0.0059(6) -0.0034(6)
C3 0.0124(7) 0.0210(8) 0.0295(9) 0.0046(7) -0.0076(6) -0.0061(6)
C35 0.0189(8) 0.0216(8) 0.0228(8) 0.0015(6) -0.0133(6) -0.0058(6)
C19 0.0183(8) 0.0233(8) 0.0210(8) 0.0081(6) -0.0070(6) 0.0004(6)
C9 0.0175(7) 0.0185(7) 0.0159(7) 0.0018(6) -0.0037(6) -0.0048(6)
C34 0.0172(7) 0.0196(8) 0.0225(8) 0.0014(6) -0.0087(6) -0.0027(6)
C57 0.0205(8) 0.0161(7) 0.0165(7) 0.0025(6) -0.0057(6) -0.0056(6)
C33 0.0177(7) 0.0169(7) 0.0179(7) 0.0007(6) -0.0089(6) -0.0002(6)
C59 0.0278(9) 0.0132(7) 0.0213(8) 0.0035(6) -0.0054(7) -0.0072(6)
C58 0.0284(9) 0.0162(8) 0.0199(8) 0.0039(6) -0.0059(7) -0.0036(7)
C27 0.0256(8) 0.0264(8) 0.0291(9) 0.0038(7) -0.0175(7) -0.0123(7)
C2 0.0173(8) 0.0183(8) 0.0270(9) 0.0031(6) -0.0086(6) -0.0030(6)
C60 0.0306(9) 0.0208(8) 0.0246(9) 0.0045(7) -0.0089(7) -0.0074(7)
C17 0.0169(7) 0.0191(8) 0.0176(8) 0.0050(6) -0.0057(6) -0.0048(6)
C61 0.0448(11) 0.0265(9) 0.0221(9) 0.0027(7) -0.0113(8) -0.0125(8)
C1 0.0145(7) 0.0146(7) 0.0241(8) 0.0037(6) -0.0047(6) -0.0018(6)
C25 0.0345(9) 0.0168(8) 0.0261(8) 0.0049(6) -0.0183(7) -0.0117(7)
C11 0.0278(9) 0.0147(7) 0.0186(8) -0.0015(6) -0.0048(7) 0.0002(6)
C36 0.0413(10) 0.0222(8) 0.0244(9) 0.0011(7) -0.0140(8) -0.0117(8)
C12 0.0250(9) 0.0252(9) 0.0252(9) -0.0009(7) -0.0056(7) -0.0024(7)
C4 0.0200(8) 0.0242(8) 0.0339(9) 0.0026(7) -0.0103(7) -0.0097(7)
C41 0.0249(8) 0.0178(8) 0.0271(9) -0.0014(6) -0.0028(7) -0.0111(7)
C5 0.0238(9) 0.0222(9) 0.0496(12) 0.0095(8) -0.0121(8) -0.0120(7)
C16 0.0293(9) 0.0343(10) 0.0221(9) -0.0012(7) -0.0038(7) -0.0093(8)
C10 0.0275(9) 0.0197(8) 0.0185(8) -0.0006(6) -0.0054(7) 0.0004(7)
C43 0.0193(8) 0.0317(9) 0.0422(11) -0.0021(8) -0.0072(8) -0.0162(7)
C18 0.0330(9) 0.0182(8) 0.0218(8) 0.0055(6) -0.0104(7) -0.0052(7)
C51 0.0229(8) 0.0249(8) 0.0192(8) -0.0014(7) -0.0034(7) 0.0061(7)
C28 0.0230(8) 0.0284(9) 0.0294(9) 0.0005(7) -0.0145(7) -0.0080(7)
C38 0.0419(11) 0.0388(10) 0.0222(9) -0.0058(8) -0.0098(8) -0.0113(9)
C13 0.0319(10) 0.0275(9) 0.0223(9) 0.0007(7) 0.0010(7) -0.0050(8)
C8 0.0247(9) 0.0254(9) 0.0316(10) 0.0009(7) -0.0036(7) -0.0066(7)
C40 0.0347(10) 0.0218(8) 0.0267(9) 0.0023(7) -0.0131(7) -0.0105(7)
C44 0.0288(10) 0.0308(10) 0.0399(11) -0.0014(8) -0.0001(8) -0.0152(8)
C15 0.0353(10) 0.0426(11) 0.0260(9) -0.0009(8) -0.0119(8) -0.0093(9)
C14 0.0419(11) 0.0289(9) 0.0176(8) -0.0003(7) -0.0075(8) -0.0032(8)
C20 0.0262(9) 0.0512(12) 0.0407(11) 0.0264(9) -0.0173(8) -0.0162(9)
C63 0.0272(9) 0.0221(9) 0.0361(10) -0.0033(7) -0.0011(8) -0.0081(7)
C52 0.0254(9) 0.0310(10) 0.0347(10) 0.0074(8) -0.0042(8) 0.0004(8)
C50 0.0264(9) 0.0198(8) 0.0214(8) -0.0028(6) -0.0031(7) -0.0015(7)
C64 0.0299(9) 0.0181(8) 0.0275(9) 0.0018(7) -0.0089(7) -0.0081(7)
C26 0.0339(10) 0.0285(9) 0.0331(9) 0.0096(7) -0.0207(8) -0.0192(8)
C24 0.0363(10) 0.0241(9) 0.0258(9) 0.0045(7) -0.0129(8) -0.0015(7)
C37 0.0527(12) 0.0371(10) 0.0223(9) 0.0047(8) -0.0125(8) -0.0214(9)
C32 0.0474(12) 0.0318(10) 0.0365(11) -0.0035(8) -0.0267(9) 0.0004(9)
C29 0.0365(10) 0.0288(9) 0.0449(11) 0.0108(8) -0.0266(9) -0.0118(8)
C42 0.0291(9) 0.0336(10) 0.0340(10) -0.0033(8) -0.0099(8) -0.0179(8)
C56 0.0427(12) 0.0447(12) 0.0297(10) -0.0101(9) -0.0120(9) 0.0036(9)
C6 0.0272(9) 0.0360(10) 0.0404(11) 0.0171(9) -0.0049(8) -0.0141(8)
C39 0.0457(11) 0.0229(9) 0.0329(10) -0.0051(7) -0.0159(9) -0.0073(8)
C62 0.0438(11) 0.0277(9) 0.0221(9) -0.0032(7) 0.0010(8) -0.0152(8)
C22 0.0497(14) 0.0676(16) 0.0216(10) 0.0068(10) -0.0065(10) 0.0193(12)
C23 0.0651(15) 0.0357(11) 0.0275(10) -0.0023(8) -0.0229(10) 0.0099(10)
C30 0.0384(11) 0.0550(13) 0.0313(10) 0.0158(9) -0.0208(9) -0.0178(10)
C48 0.0245(10) 0.0472(12) 0.0598(14) 0.0007(10) -0.0186(9) -0.0113(9)
C7 0.0326(10) 0.0411(11) 0.0288(10) 0.0049(8) 0.0002(8) -0.0110(9)
C46 0.0233(10) 0.0522(14) 0.0684(16) -0.0215(12) 0.0064(10) -0.0144(10)
C31 0.0433(12) 0.0588(14) 0.0274(10) -0.0052(9) -0.0168(9) -0.0005(10)
C53 0.0290(11) 0.0409(12) 0.0645(16) 0.0223(11) 0.0036(10) 0.0038(9)
C45 0.0333(11) 0.0452(12) 0.0431(12) -0.0081(9) 0.0063(9) -0.0210(10)
C55 0.0589(15) 0.0626(15) 0.0250(11) -0.0057(10) -0.0114(10) 0.0124(13)
C47 0.0217(10) 0.0433(13) 0.093(2) -0.0081(13) -0.0164(11) -0.0015(9)
C54 0.0459(13) 0.0651(16) 0.0236(11) 0.0113(10) 0.0036(10) 0.0228(12)
C21 0.0234(10) 0.0828(18) 0.0419(13) 0.0408(13) -0.0007(9) -0.0045(11)

loop_
_atom_type_symbol
_atom_type_description
_atom_type_scat_dispersion_real
_atom_type_scat_dispersion_imag
_atom_type_scat_source
C C 0.0181 0.0091 'International Tables Vol C Tables 4.2.6.8 and 6.1.1.4'
H H 0.0000 0.0000 'International Tables Vol C Tables 4.2.6.8 and 6.1.1.4'
Ni Ni -3.0029 0.5091 'International Tables Vol C Tables 4.2.6.8 and 6.1.1.4'
S S 0.3331 0.5567 'International Tables Vol C Tables 4.2.6.8 and 6.1.1.4'

loop_
_geom_angle_atom_site_label_1
_geom_angle_atom_site_label_2
_geom_angle_atom_site_label_3
_geom_angle
Ni4 Ni1 Ni2 90.874(11)
S1 Ni1 Ni4 122.990(15)
S1 Ni1 Ni2 52.588(12)
S1 Ni1 S6 175.409(18)
S1 Ni1 S7 97.568(16)
S2 Ni1 Ni4 112.002(14)
S2 Ni1 Ni2 53.114(12)
S2 Ni1 S1 81.787(16)
S2 Ni1 S6 97.247(17)
S2 Ni1 S7 161.943(18)
S6 Ni1 Ni4 53.188(12)
S6 Ni1 Ni2 123.364(15)
S6 Ni1 S7 81.947(16)
S7 Ni1 Ni4 53.352(12)
S7 Ni1 Ni2 112.461(14)
Ni2 Ni3 Ni4 90.435(11)
S4 Ni3 Ni4 52.780(12)
S4 Ni3 Ni2 111.176(15)
S4 Ni3 S8 160.766(18)
S5 Ni3 Ni4 52.696(12)
S5 Ni3 Ni2 123.095(15)
S5 Ni3 S4 81.673(16)
S5 Ni3 S3 175.339(18)
S5 Ni3 S8 98.022(17)
S3 Ni3 Ni4 123.308(15)
S3 Ni3 Ni2 52.864(12)
S3 Ni3 S4 97.555(17)
S3 Ni3 S8 81.177(16)
S8 Ni3 Ni4 112.029(14)
S8 Ni3 Ni2 52.988(12)
Ni1 Ni4 Ni3 89.423(11)
S4 Ni4 Ni1 110.621(14)
S4 Ni4 Ni3 52.469(12)
S4 Ni4 S7 159.979(18)
S5 Ni4 Ni1 122.048(15)
S5 Ni4 Ni3 52.410(12)
S5 Ni4 S4 81.280(15)
S5 Ni4 S7 97.550(16)
S6 Ni4 Ni1 53.055(12)
S6 Ni4 Ni3 122.444(15)
S6 Ni4 S4 97.411(16)
S6 Ni4 S5 174.188(18)
S6 Ni4 S7 81.723(15)
S7 Ni4 Ni1 53.140(12)
S7 Ni4 Ni3 111.269(14)
Ni3 Ni2 Ni1 89.267(11)
S1 Ni2 Ni1 52.639(11)
S1 Ni2 Ni3 121.682(15)
S1 Ni2 S2 81.345(16)
S1 Ni2 S3 174.024(18)
S1 Ni2 S8 97.094(17)
S2 Ni2 Ni1 52.392(12)
S2 Ni2 Ni3 110.938(14)
S3 Ni2 Ni1 122.612(14)
S3 Ni2 Ni3 52.806(12)
S3 Ni2 S2 98.332(17)
S3 Ni2 S8 81.145(17)
S8 Ni2 Ni1 111.082(14)
S8 Ni2 Ni3 52.997(12)
S8 Ni2 S2 159.964(18)
Ni3 S4 Ni4 74.751(14)
C33 S4 Ni3 109.65(5)
C33 S4 Ni4 108.81(5)
Ni3 S5 Ni4 74.894(15)
C9 S5 Ni3 115.44(5)
C9 S5 Ni4 114.25(5)
Ni2 S1 Ni1 74.773(14)
C57 S1 Ni1 113.94(5)
C57 S1 Ni2 113.69(5)
Ni1 S2 Ni2 74.494(15)
C1 S2 Ni1 108.19(5)
C1 S2 Ni2 110.30(5)
Ni1 S6 Ni4 73.757(14)
C17 S6 Ni1 114.91(5)
C17 S6 Ni4 114.46(5)
Ni1 S7 Ni4 73.508(14)
C25 S7 Ni1 108.27(6)
C25 S7 Ni4 111.40(5)
Ni3 S3 Ni2 74.330(15)
C49 S3 Ni3 115.51(5)
C49 S3 Ni2 114.66(5)
Ni2 S8 Ni3 74.014(14)
C41 S8 Ni3 109.21(6)
C41 S8 Ni2 111.92(6)
S3 C49 H49A 109.6
S3 C49 H49B 109.6
H49A C49 H49B 108.1
C50 C49 S3 110.16(11)
C50 C49 H49A 109.6
C50 C49 H49B 109.6
C4 C3 C2 120.69(15)
C8 C3 C2 121.07(15)
C8 C3 C4 118.22(15)
C36 C35 C34 120.26(14)
C40 C35 C34 121.36(15)
C40 C35 C36 118.38(15)
C20 C19 C18 121.55(17)
C24 C19 C18 120.14(15)
C24 C19 C20 118.31(17)
S5 C9 H9A 109.7
S5 C9 H9B 109.7
H9A C9 H9B 108.2
C10 C9 S5 110.00(10)
C10 C9 H9A 109.7
C10 C9 H9B 109.7
C35 C34 H34A 108.8
C35 C34 H34B 108.8
C35 C34 C33 113.81(13)
H34A C34 H34B 107.7
C33 C34 H34A 108.8
C33 C34 H34B 108.8
S1 C57 H57A 109.4
S1 C57 H57B 109.4
H57A C57 H57B 108.0
C58 C57 S1 111.35(11)
C58 C57 H57A 109.4
C58 C57 H57B 109.4
S4 C33 H33A 109.1
S4 C33 H33B 109.1
C34 C33 S4 112.34(10)
C34 C33 H33A 109.1
C34 C33 H33B 109.1
H33A C33 H33B 107.9
C60 C59 C58 120.64(15)
C64 C59 C58 120.49(15)
C64 C59 C60 118.78(15)
C57 C58 H58A 109.8
C57 C58 H58B 109.8
C59 C58 C57 109.39(13)
C59 C58 H58A 109.8
C59 C58 H58B 109.8
H58A C58 H58B 108.2
C28 C27 C26 121.86(16)
C28 C27 C32 118.19(16)
C32 C27 C26 119.94(16)
C3 C2 H2A 108.8
C3 C2 H2B 108.8
C3 C2 C1 113.74(13)
H2A C2 H2B 107.7
C1 C2 H2A 108.8
C1 C2 H2B 108.8
C59 C60 H60 119.7
C61 C60 C59 120.52(17)
C61 C60 H60 119.7
S6 C17 H17A 109.6
S6 C17 H17B 109.6
H17A C17 H17B 108.2
C18 C17 S6 110.09(11)
C18 C17 H17A 109.6
C18 C17 H17B 109.6
C60 C61 H61 119.9
C62 C61 C60 120.25(17)
C62 C61 H61 119.9
S2 C1 H1A 109.1
S2 C1 H1B 109.1
C2 C1 S2 112.44(10)
C2 C1 H1A 109.1
C2 C1 H1B 109.1
H1A C1 H1B 107.8
S7 C25 H25A 109.3
S7 C25 H25B 109.3
H25A C25 H25B 107.9
C26 C25 S7 111.81(11)
C26 C25 H25A 109.3
C26 C25 H25B 109.3
C12 C11 C16 118.37(15)
C12 C11 C10 121.63(16)
C16 C11 C10 119.98(15)
C35 C36 H36 119.5
C37 C36 C35 121.03(16)
C37 C36 H36 119.5
C11 C12 H12 119.7
C11 C12 C13 120.58(17)
C13 C12 H12 119.7
C3 C4 H4 119.5
C5 C4 C3 121.05(17)
C5 C4 H4 119.5
S8 C41 H41A 109.3
S8 C41 H41B 109.3
H41A C41 H41B 107.9
C42 C41 S8 111.66(11)
C42 C41 H41A 109.3
C42 C41 H41B 109.3
C4 C5 H5 119.9
C6 C5 C4 120.18(17)
C6 C5 H5 119.9
C11 C16 H16 119.5
C15 C16 C11 121.04(17)
C15 C16 H16 119.5
C9 C10 H10A 109.4
C9 C10 H10B 109.4
C11 C10 C9 111.06(13)
C11 C10 H10A 109.4
C11 C10 H10B 109.4
H10A C10 H10B 108.0
C44 C43 C42 121.64(17)
C48 C43 C44 117.94(19)
C48 C43 C42 120.42(18)
C19 C18 C17 112.21(13)
C19 C18 H18A 109.2
C19 C18 H18B 109.2
C17 C18 H18A 109.2
C17 C18 H18B 109.2
H18A C18 H18B 107.9
C52 C51 C50 120.63(16)
C52 C51 C56 119.09(18)
C56 C51 C50 120.23(18)
C27 C28 H28 119.6
C27 C28 C29 120.89(17)
C29 C28 H28 119.6
C37 C38 H38 120.3
C39 C38 H38 120.3
C39 C38 C37 119.32(17)
C12 C13 H13 119.9
C14 C13 C12 120.19(17)
C14 C13 H13 119.9
C3 C8 H8 119.6
C7 C8 C3 120.80(17)
C7 C8 H8 119.6
C35 C40 H40 119.7
C35 C40 C39 120.56(16)
C39 C40 H40 119.7
C43 C44 H44 119.2
C45 C44 C43 121.6(2)
C45 C44 H44 119.2
C16 C15 H15 119.9
C14 C15 C16 120.25(18)
C14 C15 H15 119.9
C13 C14 H14 120.2
C15 C14 C13 119.58(16)
C15 C14 H14 120.2
C19 C20 H20 119.9
C19 C20 C21 120.2(2)
C21 C20 H20 119.9
C64 C63 H63 120.0
C64 C63 C62 120.01(17)
C62 C63 H63 120.0
C51 C52 H52 120.1
C51 C52 C53 119.9(2)
C53 C52 H52 120.1
C49 C50 H50A 109.6
C49 C50 H50B 109.6
C51 C50 C49 110.34(13)
C51 C50 H50A 109.6
C51 C50 H50B 109.6
H50A C50 H50B 108.1
C59 C64 H64 119.7
C63 C64 C59 120.58(16)
C63 C64 H64 119.7
C27 C26 C25 113.77(14)
C27 C26 H26A 108.8
C27 C26 H26B 108.8
C25 C26 H26A 108.8
C25 C26 H26B 108.8
H26A C26 H26B 107.7
C19 C24 H24 119.5
C23 C24 C19 121.08(19)
C23 C24 H24 119.5
C36 C37 C38 120.14(17)
C36 C37 H37 119.9
C38 C37 H37 119.9
C27 C32 H32 119.5
C31 C32 C27 120.98(18)
C31 C32 H32 119.5
C28 C29 H29 120.0
C30 C29 C28 119.93(18)
C30 C29 H29 120.0
C41 C42 H42A 108.6
C41 C42 H42B 108.6
C43 C42 C41 114.82(15)
C43 C42 H42A 108.6
C43 C42 H42B 108.6
H42A C42 H42B 107.5
C51 C56 H56 119.5
C55 C56 C51 120.9(2)
C55 C56 H56 119.5
C5 C6 H6 120.2
C5 C6 C7 119.50(17)
C7 C6 H6 120.2
C38 C39 C40 120.57(17)
C38 C39 H39 119.7
C40 C39 H39 119.7
C61 C62 C63 119.85(17)
C61 C62 H62 120.1
C63 C62 H62 120.1
C23 C22 H22 120.3
C21 C22 H22 120.3
C21 C22 C23 119.4(2)
C24 C23 H23 119.7
C22 C23 C24 120.6(2)
C22 C23 H23 119.7
C29 C30 H30 120.1
C31 C30 C29 119.81(18)
C31 C30 H30 120.1
C43 C48 H48 119.8
C43 C48 C47 120.4(2)
C47 C48 H48 119.8
C8 C7 H7 119.9
C6 C7 C8 120.25(18)
C6 C7 H7 119.9
C45 C46 H46 120.2
C47 C46 H46 120.2
C47 C46 C45 119.7(2)
C32 C31 H31 119.9
C30 C31 C32 120.19(19)
C30 C31 H31 119.9
C52 C53 H53 120.4
C54 C53 C52 119.2(2)
C54 C53 H53 120.4
C44 C45 H45 120.2
C46 C45 C44 119.7(2)
C46 C45 H45 120.2
C56 C55 H55 120.1
C54 C55 C56 119.8(2)
C54 C55 H55 120.1
C48 C47 H47 119.7
C46 C47 C48 120.6(2)
C46 C47 H47 119.7
C53 C54 H54 119.4
C55 C54 C53 121.1(2)
C55 C54 H54 119.4
C20 C21 H21 119.8
C22 C21 C20 120.4(2)
C22 C21 H21 119.8

loop_
_geom_bond_atom_site_label_1
_geom_bond_atom_site_label_2
_geom_bond_distance
Ni1 Ni4 2.6529(4)
Ni1 Ni2 2.6799(4)
Ni1 S1 2.2076(4)
Ni1 S2 2.2033(4)
Ni1 S6 2.2084(4)
Ni1 S7 2.2137(4)
Ni3 Ni4 2.6864(4)
Ni3 Ni2 2.6668(4)
Ni3 S4 2.2081(4)
Ni3 S5 2.2049(4)
Ni3 S3 2.2063(4)
Ni3 S8 2.2154(4)
Ni4 S4 2.2173(4)
Ni4 S5 2.2133(4)
Ni4 S6 2.2122(4)
Ni4 S7 2.2198(4)
Ni2 S1 2.2061(4)
Ni2 S2 2.2245(4)
Ni2 S3 2.2081(4)
Ni2 S8 2.2151(4)
S4 C33 1.8280(15)
S5 C9 1.8245(15)
S1 C57 1.8175(15)
S2 C1 1.8341(15)
S6 C17 1.8231(15)
S7 C25 1.8311(16)
S3 C49 1.8229(16)
S8 C41 1.8376(16)
C49 H49A 0.9900
C49 H49B 0.9900
C49 C50 1.528(2)
C3 C2 1.510(2)
C3 C4 1.391(2)
C3 C8 1.390(3)
C35 C34 1.506(2)
C35 C36 1.392(2)
C35 C40 1.386(2)
C19 C18 1.509(2)
C19 C20 1.389(2)
C19 C24 1.384(3)
C9 H9A 0.9900
C9 H9B 0.9900
C9 C10 1.528(2)
C34 H34A 0.9900
C34 H34B 0.9900
C34 C33 1.521(2)
C57 H57A 0.9900
C57 H57B 0.9900
C57 C58 1.524(2)
C33 H33A 0.9900
C33 H33B 0.9900
C59 C58 1.508(2)
C59 C60 1.394(2)
C59 C64 1.391(2)
C58 H58A 0.9900
C58 H58B 0.9900
C27 C28 1.384(2)
C27 C26 1.509(2)
C27 C32 1.391(3)
C2 H2A 0.9900
C2 H2B 0.9900
C2 C1 1.525(2)
C60 H60 0.9500
C60 C61 1.386(3)
C17 H17A 0.9900
C17 H17B 0.9900
C17 C18 1.530(2)
C61 H61 0.9500
C61 C62 1.379(3)
C1 H1A 0.9900
C1 H1B 0.9900
C25 H25A 0.9900
C25 H25B 0.9900
C25 C26 1.528(2)
C11 C12 1.391(2)
C11 C16 1.392(3)
C11 C10 1.517(2)
C36 H36 0.9500
C36 C37 1.381(3)
C12 H12 0.9500
C12 C13 1.395(3)
C4 H4 0.9500
C4 C5 1.389(3)
C41 H41A 0.9900
C41 H41B 0.9900
C41 C42 1.525(2)
C5 H5 0.9500
C5 C6 1.379(3)
C16 H16 0.9500
C16 C15 1.385(3)
C10 H10A 0.9900
C10 H10B 0.9900
C43 C44 1.393(3)
C43 C42 1.511(3)
C43 C48 1.386(3)
C18 H18A 0.9900
C18 H18B 0.9900
C51 C52 1.378(3)
C51 C50 1.507(2)
C51 C56 1.397(3)
C28 H28 0.9500
C28 C29 1.396(3)
C38 H38 0.9500
C38 C37 1.382(3)
C38 C39 1.381(3)
C13 H13 0.9500
C13 C14 1.385(3)
C8 H8 0.9500
C8 C7 1.390(3)
C40 H40 0.9500
C40 C39 1.386(3)
C44 H44 0.9500
C44 C45 1.384(3)
C15 H15 0.9500
C15 C14 1.381(3)
C14 H14 0.9500
C20 H20 0.9500
C20 C21 1.400(3)
C63 H63 0.9500
C63 C64 1.387(3)
C63 C62 1.388(3)
C52 H52 0.9500
C52 C53 1.403(3)
C50 H50A 0.9900
C50 H50B 0.9900
C64 H64 0.9500
C26 H26A 0.9900
C26 H26B 0.9900
C24 H24 0.9500
C24 C23 1.380(3)
C37 H37 0.9500
C32 H32 0.9500
C32 C31 1.385(3)
C29 H29 0.9500
C29 C30 1.377(3)
C42 H42A 0.9900
C42 H42B 0.9900
C56 H56 0.9500
C56 C55 1.377(3)
C6 H6 0.9500
C6 C7 1.386(3)
C39 H39 0.9500
C62 H62 0.9500
C22 H22 0.9500
C22 C23 1.374(4)
C22 C21 1.372(4)
C23 H23 0.9500
C30 H30 0.9500
C30 C31 1.376(3)
C48 H48 0.9500
C48 C47 1.393(3)
C7 H7 0.9500
C46 H46 0.9500
C46 C45 1.378(4)
C46 C47 1.376(4)
C31 H31 0.9500
C53 H53 0.9500
C53 C54 1.390(4)
C45 H45 0.9500
C55 H55 0.9500
C55 C54 1.354(4)
C47 H47 0.9500
C54 H54 0.9500
C21 H21 0.9500

loop_
_geom_torsion_atom_site_label_1
_geom_torsion_atom_site_label_2
_geom_torsion_atom_site_label_3
_geom_torsion_atom_site_label_4
_geom_torsion
Ni1 S1 C57 C58 -169.47(9)
Ni1 S2 C1 C2 57.23(12)
Ni1 S6 C17 C18 -167.65(9)
Ni1 S7 C25 C26 56.40(13)
Ni3 S4 C33 C34 64.00(11)
Ni3 S5 C9 C10 -172.14(9)
Ni3 S3 C49 C50 -168.24(9)
Ni3 S8 C41 C42 53.76(13)
Ni4 S4 C33 C34 144.02(10)
Ni4 S5 C9 C10 -88.01(11)
Ni4 S6 C17 C18 -84.98(11)
Ni4 S7 C25 C26 135.34(11)
Ni2 S1 C57 C58 -86.30(11)
Ni2 S2 C1 C2 136.94(10)
Ni2 S3 C49 C50 -84.57(12)
Ni2 S8 C41 C42 133.73(11)
S5 C9 C10 C11 170.94(12)
S1 C57 C58 C59 -174.06(11)
S6 C17 C18 C19 -179.06(11)
S7 C25 C26 C27 63.40(18)
S3 C49 C50 C51 -176.76(12)
S8 C41 C42 C43 49.93(18)
C3 C2 C1 S2 54.65(16)
C3 C4 C5 C6 0.3(3)
C3 C8 C7 C6 0.0(3)
C35 C34 C33 S4 58.98(15)
C35 C36 C37 C38 0.5(3)
C35 C40 C39 C38 0.5(3)
C19 C20 C21 C22 0.2(3)
C19 C24 C23 C22 0.3(3)
C34 C35 C36 C37 179.96(16)
C34 C35 C40 C39 179.52(16)
C59 C60 C61 C62 0.4(3)
C58 C59 C60 C61 -176.86(15)
C58 C59 C64 C63 177.03(15)
C27 C28 C29 C30 0.3(3)
C27 C32 C31 C30 0.5(3)
C2 C3 C4 C5 177.85(15)
C2 C3 C8 C7 -177.96(16)
C60 C59 C58 C57 104.51(17)
C60 C59 C64 C63 0.7(2)
C60 C61 C62 C63 -0.5(3)
C11 C12 C13 C14 -0.1(3)
C11 C16 C15 C14 0.0(3)
C36 C35 C34 C33 54.72(19)
C36 C35 C40 C39 -0.5(2)
C12 C11 C16 C15 -0.3(3)
C12 C11 C10 C9 98.23(18)
C12 C13 C14 C15 -0.2(3)
C4 C3 C2 C1 -124.93(16)
C4 C3 C8 C7 0.4(3)
C4 C5 C6 C7 0.1(3)
C5 C6 C7 C8 -0.2(3)
C16 C11 C12 C13 0.3(2)
C16 C11 C10 C9 -79.92(19)
C16 C15 C14 C13 0.2(3)
C10 C11 C12 C13 -177.89(15)
C10 C11 C16 C15 177.94(16)
C43 C44 C45 C46 0.2(3)
C43 C48 C47 C46 0.5(3)
C18 C19 C20 C21 179.70(17)
C18 C19 C24 C23 -179.92(16)
C51 C52 C53 C54 -0.5(3)
C51 C56 C55 C54 -0.9(3)
C28 C27 C26 C25 -112.71(18)
C28 C27 C32 C31 0.3(3)
C28 C29 C30 C31 0.5(3)
C8 C3 C2 C1 53.4(2)
C8 C3 C4 C5 -0.5(2)
C40 C35 C34 C33 -125.31(16)
C40 C35 C36 C37 0.0(3)
C44 C43 C42 C41 46.5(2)
C44 C43 C48 C47 0.4(3)
C20 C19 C18 C17 114.00(18)
C20 C19 C24 C23 -0.2(3)
C52 C51 C50 C49 -76.0(2)
C52 C51 C56 C55 0.4(3)
C52 C53 C54 C55 -0.1(3)
C50 C51 C52 C53 177.60(16)
C50 C51 C56 C55 -176.92(18)
C64 C59 C58 C57 -71.79(19)
C64 C59 C60 C61 -0.5(2)
C64 C63 C62 C61 0.6(3)
C26 C27 C28 C29 178.71(15)
C26 C27 C32 C31 -179.13(18)
C24 C19 C18 C17 -66.3(2)
C24 C19 C20 C21 0.0(3)
C37 C38 C39 C40 -0.1(3)
C32 C27 C28 C29 -0.7(2)
C32 C27 C26 C25 66.7(2)
C29 C30 C31 C32 -0.9(3)
C42 C43 C44 C45 -179.92(17)
C42 C43 C48 C47 179.60(18)
C56 C51 C52 C53 0.3(3)
C56 C51 C50 C49 101.30(19)
C56 C55 C54 C53 0.7(3)
C39 C38 C37 C36 -0.5(3)
C62 C63 C64 C59 -0.7(2)
C23 C22 C21 C20 -0.1(3)
C48 C43 C44 C45 -0.7(3)
C48 C43 C42 C41 -132.66(18)
C45 C46 C47 C48 -1.1(3)
C47 C46 C45 C44 0.7(3)
C21 C22 C23 C24 -0.1(3)
